data_7042894
loop_
_publ_author_name
'Sondermann, Christina'
'Ringenberg, Mark R.'

_publ_section_title
;
 Tuning the overpotential of electrocatalytically active
 cyclopentadienylnickel complexes containing 1,4-diaza-1,3-butadienes
 (DAB) for proton reduction.
;
_journal_issue 16
_journal_name_full 'Dalton transactions (Cambridge, England : 2003)'
_journal_page_first 5143
_journal_page_last 5146
_journal_paper_doi 10.1039/c7dt00960g
_journal_volume 46
_journal_year 2017
_chemical_absolute_configuration unk
_chemical_formula_moiety 'C22.99 H19 F5.96 N2 Ni, B F4'
_chemical_formula_sum 'C22.988 H19 B F9.965 N2 Ni'
_chemical_formula_weight 582.12
_space_group_crystal_system orthorhombic
_space_group_IT_number 29
_space_group_name_Hall 'P 2c -2ac'
_space_group_name_H-M_alt 'P c a 21'
_symmetry_Int_Tables_number 29
_symmetry_space_group_name_Hall 'P 2c -2ac'
_symmetry_space_group_name_H-M 'P c a 21'
_atom_sites_solution_primary iterative
_audit_creation_date 2016-01-21
_audit_creation_method
;
Olex2 1.2
(compiled 2015.01.26 svn.r3151 for OlexSys, GUI svn.r4998)
;
_audit_update_record
;
2016-09-14 deposited with the CCDC.
2017-03-23 downloaded from the CCDC.
;
_cell_angle_alpha 90
_cell_angle_beta 90
_cell_angle_gamma 90
_cell_formula_units_Z 4
_cell_length_a 19.7420(17)
_cell_length_b 7.5757(5)
_cell_length_c 15.8268(13)
_cell_measurement_reflns_used 3450
_cell_measurement_temperature 100
_cell_measurement_theta_max 26.390
_cell_measurement_theta_min 2.335
_cell_volume 2367.0(3)
_computing_molecular_graphics 'Olex2 (Dolomanov et al., 2009)'
_computing_publication_material 'Olex2 (Dolomanov et al., 2009)'
_computing_structure_refinement 'olex2.refine (Bourhis et al., 2015)'
_computing_structure_solution 'olex2.solve (Bourhis et al., 2015)'
_diffrn_ambient_temperature 99.99
_diffrn_measured_fraction_theta_full 0.9765
_diffrn_measured_fraction_theta_max 0.9765
_diffrn_measurement_device_type 'APEXII, Bruker-AXS'
_diffrn_radiation_type 'Mo K\a'
_diffrn_radiation_wavelength 0.71073
_diffrn_reflns_av_R_equivalents 0.0703
_diffrn_reflns_av_unetI/netI 0.0946
_diffrn_reflns_limit_h_max 24
_diffrn_reflns_limit_h_min -23
_diffrn_reflns_limit_k_max 6
_diffrn_reflns_limit_k_min -9
_diffrn_reflns_limit_l_max 17
_diffrn_reflns_limit_l_min -19
_diffrn_reflns_number 16211
_diffrn_reflns_theta_full 26.3876
_diffrn_reflns_theta_max 26.39
_diffrn_reflns_theta_min 2.06
_exptl_absorpt_coefficient_mu 0.913
_exptl_absorpt_correction_T_max 0.8945
_exptl_absorpt_correction_T_min 0.7908
_exptl_absorpt_correction_type numerical
_exptl_absorpt_process_details '(de Meulenaar et al., 1965)'
_exptl_crystal_colour 'dark red'
_exptl_crystal_colour_modifier dark
_exptl_crystal_colour_primary red
_exptl_crystal_density_diffrn 1.6333
_exptl_crystal_description prism
_exptl_crystal_F_000 1176.7839
_exptl_crystal_recrystallization_method 'slow evaporation of CH2Cl2'
_exptl_crystal_size_max 0.209
_exptl_crystal_size_mid 0.188
_exptl_crystal_size_min 0.116
_refine_diff_density_max 0.7571
_refine_diff_density_min -0.6971
_refine_diff_density_rms 0.1439
_refine_ls_abs_structure_details 'Flack, H. D. (1983). Acta Cryst. A39, 876-881.'
_refine_ls_abs_structure_Flack -0.00(2)
_refine_ls_d_res_high 0.7996
_refine_ls_d_res_low 9.8710
_refine_ls_goodness_of_fit_ref 1.0121
_refine_ls_hydrogen_treatment mixed
_refine_ls_matrix_type full
_refine_ls_number_constraints 35
_refine_ls_number_parameters 336
_refine_ls_number_reflns 4737
_refine_ls_number_restraints 21
_refine_ls_restrained_S_all 1.0097
_refine_ls_R_factor_all 0.0835
_refine_ls_R_factor_gt 0.0473
_refine_ls_shift/su_max 0.0007
_refine_ls_shift/su_mean 0.0000
_refine_ls_structure_factor_coef Fsqd
_refine_ls_weighting_details 'w=1/[\s^2^(Fo^2^)+(0.0309P)^2^] where P=(Fo^2^+2Fc^2^)/3'
_refine_ls_weighting_scheme calc
_refine_ls_wR_factor_gt 0.0772
_refine_ls_wR_factor_ref 0.0885
_reflns_Friedel_coverage 0.952
_reflns_limit_h_max 24
_reflns_limit_h_min -24
_reflns_limit_k_max 9
_reflns_limit_k_min -9
_reflns_limit_l_max 17
_reflns_limit_l_min -19
_reflns_number_gt 3450
_reflns_number_total 4737
_reflns_threshold_expression I>=2u(I)
_cod_data_source_file c7dt00960g2.cif
_cod_data_source_block ac352
_cod_original_sg_symbol_Hall ' P 2c -2ac'
_cod_database_code 7042894
_olex2_refinement_description
;
1. Fixed Uiso
 At 1.2 times of:
  All C(H) groups
 At 1.5 times of:
  All C(H,H,H) groups
2. Restrained distances
 C23-C22 \\sim C23-F6 \\sim C23-F5 \\sim C23-F4
 with sigma of 0.02
 F4-F6 \\sim F6-F5 \\sim F4-F5
 with sigma of 0.02
 C23-C22 \\sim C23-F6 \\sim C23-F5 \\sim C23-F4
 with sigma of 0.02
 F4-F6 \\sim F6-F5 \\sim F4-F5
 with sigma of 0.02
 C23-C22 \\sim C23-F6 \\sim C23-F5 \\sim C23-F4
 with sigma of 0.02
 F4-F6 \\sim F6-F5 \\sim F4-F5
 with sigma of 0.02
3. Others
 Sof(C23)=Sof(F4)=Sof(F5)=Sof(F6)=FVAR(1)
4.a Aromatic/amide H refined with riding coordinates:
 C1(H1), C2(H2), C3(H3), C4(H4), C5(H5), C11(H11), C12(H12), C13(H13),
 C14(H14), C18(H18), C19(H19), C20(H20), C21(H21)
4.b Idealised Me refined as rotating group:
 C8(H8a,H8b,H8c), C9(H9a,H9b,H9c)
;
_olex2_exptl_crystal_mounting_method
'crystals were mounted using perfluoropolyalkylether from ABCR viscosity 1800 cts on to a cryoloop'
_olex2_submission_special_instructions 'No special instructions were received'

loop_
_space_group_symop_id
_space_group_symop_operation_xyz
1 x,y,z
2 -x,-y,z+1/2
3 -x+1/2,y,z+1/2
4 x+1/2,-y,z

loop_
_atom_site_label
_atom_site_type_symbol
_atom_site_fract_x
_atom_site_fract_y
_atom_site_fract_z
_atom_site_U_iso_or_equiv
_atom_site_adp_type
_atom_site_occupancy
_atom_site_refinement_flags_posn
_atom_site_disorder_group
Ni1 Ni -0.47393(2) -0.40514(6) -0.33870(3) 0.01415(13) Uani 1.000000 . .
F1 F -0.58874(15) -0.0569(3) -0.3355(2) 0.0496(8) Uani 1.000000 . .
F2 F -0.66254(14) 0.0658(4) -0.2568(2) 0.0458(9) Uani 1.000000 . .
F3 F -0.55951(15) 0.0546(4) -0.2181(2) 0.0466(9) Uani 1.000000 . .
N1 N -0.39104(16) -0.3043(4) -0.3080(2) 0.0122(8) Uani 1.000000 . .
N2 N -0.50240(18) -0.3114(4) -0.2356(2) 0.0136(8) Uani 1.000000 . .
C1 C -0.4872(2) -0.4280(6) -0.4704(3) 0.0221(12) Uani 1.000000 . .
H1 H -0.4717(2) -0.3470(6) -0.5119(3) 0.0265(14) Uiso 1.000000 R .
C2 C -0.4492(2) -0.5735(6) -0.4361(3) 0.0227(11) Uani 1.000000 . .
H2 H -0.4034(2) -0.6008(6) -0.4491(3) 0.0272(14) Uiso 1.000000 R .
C3 C -0.4908(2) -0.6685(6) -0.3804(3) 0.0221(11) Uani 1.000000 . .
H3 H -0.4803(2) -0.7767(6) -0.3530(3) 0.0265(14) Uiso 1.000000 R .
C4 C -0.5519(2) -0.5699(6) -0.3734(3) 0.0199(11) Uani 1.000000 . .
H4 H -0.5880(2) -0.5952(6) -0.3356(3) 0.0239(13) Uiso 1.000000 R .
C5 C -0.5504(2) -0.4272(6) -0.4320(3) 0.0226(11) Uani 1.000000 . .
H5 H -0.5861(2) -0.3463(6) -0.4428(3) 0.0271(14) Uiso 1.000000 R .
C6 C -0.3888(2) -0.2367(5) -0.2325(3) 0.0116(10) Uani 1.000000 . .
C7 C -0.4546(2) -0.2398(5) -0.1888(3) 0.0130(10) Uani 1.000000 . .
C8 C -0.3270(2) -0.1682(5) -0.1904(3) 0.0172(11) Uani 1.000000 . .
H8a H -0.3128(8) -0.2508(18) -0.1461(11) 0.0259(16) Uiso 1.000000 GR .
H8b H -0.2906(4) -0.156(3) -0.2321(4) 0.0259(16) Uiso 1.000000 GR .
H8c H -0.3368(4) -0.0529(16) -0.1651(14) 0.0259(16) Uiso 1.000000 GR .
C9 C -0.4640(2) -0.1751(6) -0.1016(3) 0.0188(11) Uani 1.000000 . .
H9a H -0.5124(2) -0.173(3) -0.0880(6) 0.0281(16) Uiso 1.000000 GR .
H9b H -0.4404(11) -0.254(2) -0.0622(3) 0.0281(16) Uiso 1.000000 GR .
H9c H -0.4455(12) -0.0556(14) -0.0967(5) 0.0281(16) Uiso 1.000000 GR .
C10 C -0.5694(2) -0.3366(6) -0.2025(3) 0.0139(10) Uani 1.000000 . .
C11 C -0.5832(2) -0.4972(6) -0.1639(3) 0.0181(11) Uani 1.000000 . .
H11 H -0.5485(2) -0.5834(6) -0.1586(3) 0.0217(13) Uiso 1.000000 R .
C12 C -0.6472(2) -0.5311(6) -0.1335(3) 0.0195(11) Uani 1.000000 . .
H12 H -0.6559(2) -0.6405(6) -0.1063(3) 0.0234(13) Uiso 1.000000 R .
C13 C -0.6992(2) -0.4101(6) -0.1416(3) 0.0236(11) Uani 1.000000 . .
H13 H -0.7432(2) -0.4353(6) -0.1205(3) 0.0283(13) Uiso 1.000000 R .
C14 C -0.6854(2) -0.2500(6) -0.1815(3) 0.0216(11) Uani 1.000000 . .
H14 H -0.7206(2) -0.1655(6) -0.1877(3) 0.0259(14) Uiso 1.000000 R .
C15 C -0.6213(2) -0.2117(6) -0.2123(3) 0.0165(10) Uani 1.000000 . .
C16 C -0.6076(2) -0.0386(6) -0.2551(3) 0.0233(12) Uani 1.000000 . .
C17 C -0.3304(2) -0.3199(5) -0.3572(3) 0.0166(11) Uani 1.000000 . .
C18 C -0.2930(2) -0.4736(5) -0.3507(3) 0.0197(11) Uani 1.000000 . .
H18 H -0.3064(2) -0.5628(5) -0.3120(3) 0.0236(13) Uiso 1.000000 R .
C19 C -0.2358(2) -0.4980(6) -0.4005(3) 0.0222(11) Uani 1.000000 . .
H19 H -0.2107(2) -0.6046(6) -0.3964(3) 0.0266(13) Uiso 1.000000 R .
C20 C -0.2151(2) -0.3662(6) -0.4567(3) 0.0238(12) Uani 1.000000 . .
H20 H -0.1759(2) -0.3824(6) -0.4906(3) 0.0286(14) Uiso 1.000000 R .
C21 C -0.2516(2) -0.2153(6) -0.4623(3) 0.0212(11) Uani 1.000000 . .
H21 H -0.2370(2) -0.1260(6) -0.5003(3) 0.0254(13) Uiso 1.000000 R .
C22 C -0.3102(2) -0.1860(6) -0.4139(3) 0.0178(11) Uani 1.000000 D .
C23 C -0.3490(2) -0.0226(6) -0.4253(3) 0.0220(12) Uani 0.988(5) D 1
F4 F -0.41112(16) -0.0457(4) -0.4558(2) 0.0569(12) Uani 0.988(5) D 1
F5 F -0.32033(16) 0.0930(4) -0.4771(2) 0.0595(12) Uani 0.988(5) D 1
F6 F -0.35822(17) 0.0674(4) -0.35377(17) 0.0510(11) Uani 0.988(5) D 1
F7 F -0.55084(12) -0.2502(3) -0.63730(17) 0.0307(7) Uani 1.000000 . .
F8 F -0.62422(13) -0.4754(3) -0.61338(17) 0.0250(6) Uani 1.000000 . .
F9 F -0.64822(13) -0.1995(3) -0.56494(16) 0.0288(7) Uani 1.000000 . .
F10 F -0.65168(14) -0.2560(3) -0.70531(16) 0.0280(7) Uani 1.000000 . .
B1 B -0.6184(3) -0.2944(7) -0.6304(3) 0.0177(12) Uani 1.000000 . .

loop_
_atom_site_aniso_label
_atom_site_aniso_U_11
_atom_site_aniso_U_22
_atom_site_aniso_U_33
_atom_site_aniso_U_12
_atom_site_aniso_U_13
_atom_site_aniso_U_23
Ni1 0.0108(2) 0.0196(3) 0.0121(2) -0.0002(2) -0.0000(3) -0.0009(4)
F1 0.082(2) 0.0259(16) 0.0410(18) 0.0115(14) 0.025(2) 0.0135(19)
F2 0.0246(18) 0.0283(17) 0.084(3) 0.0135(14) 0.0080(17) 0.0184(17)
F3 0.042(2) 0.0213(16) 0.077(3) -0.0119(15) -0.0246(18) 0.0077(16)
N1 0.0093(19) 0.0128(19) 0.014(2) 0.0018(15) 0.0012(15) 0.0052(16)
N2 0.0084(19) 0.014(2) 0.018(2) 0.0013(17) 0.0009(16) 0.0027(17)
C1 0.026(3) 0.026(3) 0.015(3) -0.004(2) -0.002(2) -0.006(2)
C2 0.022(3) 0.032(3) 0.015(2) 0.001(2) -0.003(2) -0.010(2)
C3 0.027(3) 0.020(3) 0.019(3) 0.001(2) -0.002(2) -0.001(2)
C4 0.016(2) 0.032(3) 0.012(2) -0.007(2) 0.0005(18) -0.006(2)
C5 0.017(2) 0.028(3) 0.023(3) 0.003(2) -0.007(2) -0.008(2)
C6 0.012(2) 0.011(2) 0.012(2) 0.0033(19) -0.0004(19) 0.0022(19)
C7 0.018(3) 0.007(2) 0.014(2) 0.0015(19) 0.000(2) 0.0062(19)
C8 0.015(3) 0.020(3) 0.016(3) -0.002(2) -0.003(2) -0.003(2)
C9 0.020(3) 0.015(2) 0.021(3) 0.002(2) 0.004(2) -0.004(2)
C10 0.017(2) 0.015(2) 0.010(2) -0.002(2) -0.0000(19) 0.0013(19)
C11 0.021(3) 0.020(3) 0.014(2) -0.000(2) 0.000(2) -0.000(2)
C12 0.023(3) 0.021(3) 0.015(3) -0.007(2) 0.007(2) 0.006(2)
C13 0.016(3) 0.031(3) 0.023(3) -0.002(2) 0.004(2) -0.001(2)
C14 0.012(3) 0.027(3) 0.026(3) 0.005(2) 0.006(2) -0.004(2)
C15 0.018(3) 0.015(2) 0.017(3) -0.004(2) -0.001(2) -0.004(2)
C16 0.014(3) 0.019(3) 0.037(3) 0.007(2) 0.003(2) 0.002(2)
C17 0.012(2) 0.022(2) 0.015(3) 0.0010(19) -0.0009(19) -0.000(2)
C18 0.013(2) 0.019(2) 0.026(3) 0.0000(18) -0.004(2) 0.001(2)
C19 0.014(3) 0.026(3) 0.026(3) 0.005(2) 0.003(2) -0.001(2)
C20 0.014(3) 0.036(3) 0.021(3) -0.000(2) 0.003(2) -0.005(2)
C21 0.024(3) 0.022(3) 0.017(3) 0.001(2) 0.003(2) 0.004(2)
C22 0.015(3) 0.022(3) 0.017(3) -0.001(2) -0.000(2) -0.000(2)
C23 0.028(3) 0.017(3) 0.021(3) -0.000(2) 0.005(2) 0.007(2)
F4 0.046(2) 0.029(2) 0.096(3) 0.0102(15) -0.037(2) 0.0008(18)
F5 0.066(3) 0.037(2) 0.076(3) 0.0179(18) 0.041(2) 0.0345(19)
F6 0.097(3) 0.0310(17) 0.025(2) 0.0287(16) 0.0028(19) -0.0045(16)
F7 0.0162(15) 0.0252(16) 0.051(2) -0.0030(12) 0.0010(14) 0.0015(13)
F8 0.0308(16) 0.0146(14) 0.0295(16) -0.0009(12) 0.0016(13) 0.0022(13)
F9 0.0392(18) 0.0219(15) 0.0251(16) 0.0072(13) 0.0035(14) -0.0029(13)
F10 0.0379(18) 0.0255(15) 0.0207(16) 0.0014(13) -0.0076(13) 0.0018(12)
B1 0.021(3) 0.013(3) 0.020(3) -0.003(2) -0.005(3) -0.000(2)

loop_
_atom_type_symbol
_atom_type_scat_dispersion_real
_atom_type_scat_dispersion_imag
_atom_type_scat_Cromer_Mann_a1
_atom_type_scat_Cromer_Mann_a2
_atom_type_scat_Cromer_Mann_a3
_atom_type_scat_Cromer_Mann_a4
_atom_type_scat_Cromer_Mann_b1
_atom_type_scat_Cromer_Mann_b2
_atom_type_scat_Cromer_Mann_b3
_atom_type_scat_Cromer_Mann_b4
_atom_type_scat_Cromer_Mann_c
_atom_type_scat_source
_atom_type_scat_dispersion_source
Ni 0.35663 1.12491 12.83760 7.29200 4.44380 2.38000 3.87850 0.25650 12.17630 66.34210 1.03410005569 'International Tables Volume C Table 6.1.1.4 (pp. 500-502)' 'Henke, Gullikson and Davis, At. Data and Nucl. Data Tables, 1993, 54, 2'
C 0.00347 0.00161 2.31000 1.02000 1.58860 0.86500 20.84390 10.20750 0.56870 51.65120 0.215599998832 'International Tables Volume C Table 6.1.1.4 (pp. 500-502)' 'Henke, Gullikson and Davis, At. Data and Nucl. Data Tables, 1993, 54, 2'
B 0.00141 0.00067 2.05450 1.33260 1.09790 0.70680 23.21850 1.02100 60.34980 0.14030 -0.193200007081 'International Tables Volume C Table 6.1.1.4 (pp. 500-502)' 'Henke, Gullikson and Davis, At. Data and Nucl. Data Tables, 1993, 54, 2'
F 0.01794 0.01033 3.53920 2.64120 1.51700 1.02430 10.28250 4.29440 0.26150 26.14760 0.277599990368 'International Tables Volume C Table 6.1.1.4 (pp. 500-502)' 'Henke, Gullikson and Davis, At. Data and Nucl. Data Tables, 1993, 54, 2'
H 0.00000 0.00000 0.49300 0.32291 0.14019 0.04081 10.51090 26.12570 3.14236 57.79970 0.0030380000826 'International Tables Volume C Table 6.1.1.4 (pp. 500-502)' 'Henke, Gullikson and Davis, At. Data and Nucl. Data Tables, 1993, 54, 2'
N 0.00653 0.00323 12.21260 3.13220 2.01250 1.16630 0.00570 9.89330 28.99750 0.58260 -11.5290002823 'International Tables Volume C Table 6.1.1.4 (pp. 500-502)' 'Henke, Gullikson and Davis, At. Data and Nucl. Data Tables, 1993, 54, 2'

loop_
_geom_angle_atom_site_label_1
_geom_angle_atom_site_label_2
_geom_angle_atom_site_label_3
_geom_angle
N2 Ni1 N1 83.18(15)
C1 Ni1 N1 113.50(16)
C1 Ni1 N2 149.17(17)
C2 Ni1 N1 103.85(17)
C2 Ni1 N2 164.05(16)
C2 Ni1 C1 40.38(17)
C3 Ni1 N1 126.90(16)
C3 Ni1 N2 125.52(16)
C3 Ni1 C1 66.20(17)
C3 Ni1 C2 39.12(17)
C4 Ni1 N1 166.49(16)
C4 Ni1 N2 103.82(16)
C4 Ni1 C1 66.00(17)
C4 Ni1 C2 66.56(18)
C4 Ni1 C3 39.74(17)
C5 Ni1 N1 146.80(16)
C5 Ni1 N2 115.16(17)
C5 Ni1 C1 38.35(17)
C5 Ni1 C2 66.32(18)
C5 Ni1 C3 66.29(17)
C5 Ni1 C4 39.86(16)
C6 N1 Ni1 115.4(3)
C17 N1 Ni1 123.8(3)
C17 N1 C6 120.2(3)
C7 N2 Ni1 115.6(3)
C10 N2 Ni1 123.1(3)
C10 N2 C7 120.7(4)
C2 C1 Ni1 68.0(2)
C5 C1 Ni1 71.2(3)
C5 C1 C2 107.9(4)
C1 C2 Ni1 71.6(3)
C3 C2 Ni1 73.1(3)
C3 C2 C1 108.9(4)
C2 C3 Ni1 67.8(2)
C4 C3 Ni1 67.4(2)
C4 C3 C2 106.0(4)
C3 C4 Ni1 72.8(3)
C5 C4 Ni1 72.4(3)
C5 C4 C3 109.2(4)
C1 C5 Ni1 70.4(3)
C4 C5 Ni1 67.8(3)
C4 C5 C1 107.5(4)
C7 C6 N1 113.3(4)
C8 C6 N1 125.3(4)
C8 C6 C7 121.3(4)
C6 C7 N2 112.0(4)
C9 C7 N2 124.9(4)
C9 C7 C6 123.1(4)
C11 C10 N2 117.2(4)
C15 C10 N2 122.9(4)
C15 C10 C11 119.7(4)
C12 C11 C10 119.8(4)
C13 C12 C11 121.7(4)
C14 C13 C12 118.3(4)
C15 C14 C13 121.3(4)
C14 C15 C10 119.1(4)
C16 C15 C10 120.4(4)
C16 C15 C14 120.5(4)
F2 C16 F1 105.6(4)
F3 C16 F1 106.2(4)
F3 C16 F2 105.9(4)
C15 C16 F1 113.0(4)
C15 C16 F2 112.1(4)
C15 C16 F3 113.4(4)
C18 C17 N1 118.4(4)
C22 C17 N1 121.6(4)
C22 C17 C18 120.0(4)
C19 C18 C17 120.3(4)
C20 C19 C18 120.2(4)
C21 C20 C19 119.3(4)
C22 C21 C20 122.4(4)
C21 C22 C17 117.8(4)
F5 C23 F4 104.8(4)
F6 C23 F4 104.5(4)
F6 C23 F5 104.2(4)
F8 B1 F7 109.3(4)
F9 B1 F7 110.0(4)
F9 B1 F8 109.1(4)
F10 B1 F7 109.8(4)
F10 B1 F8 109.3(4)
F10 B1 F9 109.2(4)

loop_
_geom_bond_atom_site_label_1
_geom_bond_atom_site_label_2
_geom_bond_distance
Ni1 N1 1.870(3)
Ni1 N2 1.867(3)
Ni1 C1 2.108(4)
Ni1 C2 2.060(4)
Ni1 C3 2.128(4)
Ni1 C4 2.057(4)
Ni1 C5 2.118(5)
F1 C16 1.333(6)
F2 C16 1.343(5)
F3 C16 1.320(5)
N1 C6 1.301(5)
N1 C17 1.432(5)
N2 C7 1.317(5)
N2 C10 1.435(5)
C1 C2 1.439(6)
C1 C5 1.388(6)
C2 C3 1.404(6)
C3 C4 1.424(6)
C4 C5 1.424(6)
C6 C7 1.472(6)
C6 C8 1.484(5)
C7 C9 1.475(6)
C10 C11 1.387(6)
C10 C15 1.404(6)
C11 C12 1.377(6)
C12 C13 1.382(6)
C13 C14 1.395(6)
C14 C15 1.385(6)
C15 C16 1.501(6)
C17 C18 1.384(5)
C17 C22 1.412(6)
C18 C19 1.389(6)
C19 C20 1.398(6)
C20 C21 1.354(6)
C21 C22 1.404(6)
C22 C23 1.467(6)
C23 F4 1.329(5)
C23 F5 1.328(5)
C23 F6 1.334(5)
F7 B1 1.380(6)
F8 B1 1.402(6)
F9 B1 1.391(6)
F10 B1 1.386(6)

loop_
_restr_equal_distance_atom_site_label_1
_restr_equal_distance_atom_site_label_2
_restr_equal_distance_site_symmetry_2
_restr_equal_distance_class_id
C23 C22 1 1
C23 C22 1 5
C23 C22 1 3
C23 F4 1 3
C23 F4 1 1
C23 F4 1 5
C23 F5 1 3
C23 F5 1 5
C23 F5 1 1
C23 F6 1 5
C23 F6 1 1
C23 F6 1 3
F4 F5 1 2
F4 F5 1 4
F4 F5 1 6
F4 F6 1 4
F4 F6 1 2
F4 F6 1 6
F6 F5 1 4
F6 F5 1 6
F6 F5 1 2

loop_
_restr_equal_distance_class_class_id
_restr_equal_distance_class_target_weight_param
_restr_equal_distance_class_average
_restr_equal_distance_class_esd
_restr_equal_distance_class_diff_max
1 0.0200 1.3645 0.0594 0.1027
2 0.0200 2.1035 0.0026 0.0037
3 0.0200 1.3645 0.0594 0.1027
4 0.0200 2.1035 0.0026 0.0037
5 0.0200 1.3645 0.0594 0.1027
6 0.0200 2.1035 0.0026 0.0037
